data_4316158
loop_
_publ_author_name
'Irene Bassanetti'
'Marcello Gennari'
'Luciano Marchi\`o'
'Mattia Terenghi'
'Lisa Elviri'

_publ_contact_author_address
;
Departimento di Chimica GIAF
Universit\`a di Parma
via Usberti 17/a, 43100, Parma, Italy
;
_publ_contact_author_email marchio@unipr.it
_publ_contact_author_fax '0039 0521 905557'
_publ_contact_author_name 'Dr. Luciano Marchi\`o'
_publ_contact_author_phone '0039 0521 905424'
_publ_section_title
;
 Li+, Cu+, and Ag+ Oligonuclear Structures with the Sterically Demanding
 Bis(3,5-tertbutylpyrazol-1-yl)dithioacetate Heteroscorpionate Ligand
;
_journal_name_full 'Inorganic Chemistry'
_journal_page_first 7007
_journal_page_last 7015
_journal_paper_doi 10.1021/ic100886x
_journal_volume 49
_journal_year 2010
_chemical_formula_moiety 'C96 H156 B Cu5 F4 N16 S8'
_chemical_formula_sum 'C96 H156 B Cu5 F4 N16 S8'
_chemical_formula_weight 2195.36
_chemical_name_systematic
;
 ?
;
_space_group_IT_number 82
_symmetry_cell_setting tetragonal
_symmetry_space_group_name_Hall 'I -4'
_symmetry_space_group_name_H-M 'I -4'
_atom_sites_solution_hydrogens geom
_atom_sites_solution_primary direct
_atom_sites_solution_secondary difmap
_audit_creation_method SHELXL-97
_cell_angle_alpha 90.00
_cell_angle_beta 90.00
_cell_angle_gamma 90.00
_cell_formula_units_Z 2
_cell_length_a 20.830(3)
_cell_length_b 20.830(3)
_cell_length_c 13.270(2)
_cell_measurement_reflns_used 26243
_cell_measurement_temperature 293(2)
_cell_measurement_theta_max 26.53
_cell_measurement_theta_min 1.38
_cell_volume 5757.7(15)
_computing_cell_refinement Saint
_computing_data_collection Smart
_computing_data_reduction Saint
_computing_structure_refinement 'SHELXL-97 (Sheldrick, 1997)'
_computing_structure_solution Sir97
_diffrn_ambient_temperature 293(2)
_diffrn_measured_fraction_theta_full 1.000
_diffrn_measured_fraction_theta_max 1.000
_diffrn_measurement_device_type 'Bruker Smart APEXII CCD'
_diffrn_measurement_method 'theta & omega scan'
_diffrn_radiation_monochromator graphite
_diffrn_radiation_source 'fine-focus sealed tube'
_diffrn_radiation_type MoK\a
_diffrn_radiation_wavelength 0.71073
_diffrn_reflns_av_R_equivalents 0.0451
_diffrn_reflns_av_sigmaI/netI 0.0343
_diffrn_reflns_limit_h_max 26
_diffrn_reflns_limit_h_min -26
_diffrn_reflns_limit_k_max 26
_diffrn_reflns_limit_k_min -26
_diffrn_reflns_limit_l_max 16
_diffrn_reflns_limit_l_min -16
_diffrn_reflns_number 35747
_diffrn_reflns_theta_full 26.53
_diffrn_reflns_theta_max 26.53
_diffrn_reflns_theta_min 1.38
_diffrn_standards_decay_% none
_exptl_absorpt_coefficient_mu 1.108
_exptl_absorpt_correction_T_max 1.000
_exptl_absorpt_correction_T_min 0.865
_exptl_absorpt_correction_type multi-scan
_exptl_absorpt_process_details SADABS
_exptl_crystal_colour red
_exptl_crystal_density_diffrn 1.266
_exptl_crystal_density_method 'not measured'
_exptl_crystal_description prism
_exptl_crystal_F_000 2316
_exptl_crystal_size_max 0.37
_exptl_crystal_size_mid 0.22
_exptl_crystal_size_min 0.20
_refine_diff_density_max 0.513
_refine_diff_density_min -0.322
_refine_diff_density_rms 0.051
_refine_ls_abs_structure_details 'Flack H D (1983), Acta Cryst. A39, 876-881'
_refine_ls_abs_structure_Flack -0.004(12)
_refine_ls_extinction_method none
_refine_ls_goodness_of_fit_ref 1.007
_refine_ls_hydrogen_treatment constr
_refine_ls_matrix_type full
_refine_ls_number_parameters 305
_refine_ls_number_reflns 5981
_refine_ls_number_restraints 1
_refine_ls_restrained_S_all 1.011
_refine_ls_R_factor_all 0.0483
_refine_ls_R_factor_gt 0.0377
_refine_ls_shift/su_max 0.000
_refine_ls_shift/su_mean 0.000
_refine_ls_structure_factor_coef Fsqd
_refine_ls_weighting_details 'calc w=1/[\s^2^(Fo^2^)+(0.0679P)^2^+0.0000P] where P=(Fo^2^+2Fc^2^)/3'
_refine_ls_weighting_scheme calc
_refine_ls_wR_factor_gt 0.0964
_refine_ls_wR_factor_ref 0.1034
_reflns_number_gt 5055
_reflns_number_total 5981
_reflns_threshold_expression >2sigma(I)
_cod_data_source_file ic100886x_si_001_3.cif
_cod_data_source_block mg371
_cod_depositor_comments
;
The following automatic conversions were performed:

'_symmetry_cell_setting' value 'Tetragonal' changed to 'tetragonal'
according to the built-in table from CIF Core dictionary named
'cif_core.dic' version 2.4.1 from 2010-06-29.

Automatic conversion script
Id: cif_fix_values 1646 2011-03-28 12:23:43Z adriana 
;
_cod_database_code 4316158

loop_
_symmetry_equiv_pos_as_xyz
'x, y, z'
'-x, -y, z'
'y, -x, -z'
'-y, x, -z'
'x+1/2, y+1/2, z+1/2'
'-x+1/2, -y+1/2, z+1/2'
'y+1/2, -x+1/2, -z+1/2'
'-y+1/2, x+1/2, -z+1/2'

loop_
_atom_site_label
_atom_site_type_symbol
_atom_site_fract_x
_atom_site_fract_y
_atom_site_fract_z
_atom_site_U_iso_or_equiv
_atom_site_adp_type
_atom_site_occupancy
_atom_site_symmetry_multiplicity
_atom_site_calc_flag
_atom_site_refinement_flags
_atom_site_disorder_assembly
_atom_site_disorder_group
Cu1 Cu 0.15089(2) 0.44046(2) 0.20810(3) 0.06204(15) Uani 1 1 d . . .
S12 S 0.09107(4) 0.47595(4) 0.34197(6) 0.04307(18) Uani 1 1 d . . .
N11 N 0.25419(11) 0.51485(11) 0.28374(18) 0.0358(5) Uani 1 1 d . . .
N23 N 0.23496(12) 0.39579(11) 0.3443(2) 0.0393(5) Uani 1 1 d . . .
N13 N 0.22176(11) 0.44156(11) 0.41363(17) 0.0353(5) Uani 1 1 d . . .
C12 C 0.21820(13) 0.50787(13) 0.3765(2) 0.0340(6) Uani 1 1 d . . .
H12 H 0.2380 0.5358 0.4272 0.041 Uiso 1 1 calc R . .
N21 N 0.22396(12) 0.49986(12) 0.19462(19) 0.0394(5) Uani 1 1 d . . .
C101 C 0.3787(2) 0.4938(2) 0.4153(4) 0.0733(12) Uani 1 1 d . . .
H10A H 0.3393 0.4798 0.4457 0.110 Uiso 1 1 calc R . .
H10B H 0.4085 0.5060 0.4670 0.110 Uiso 1 1 calc R . .
H10C H 0.3966 0.4594 0.3762 0.110 Uiso 1 1 calc R . .
C31 C 0.31682(13) 0.53329(13) 0.2668(2) 0.0383(6) Uani 1 1 d . . .
C81 C 0.36542(15) 0.55188(16) 0.3461(3) 0.0483(7) Uani 1 1 d . . .
C83 C 0.19612(19) 0.45379(16) 0.6044(2) 0.0528(8) Uani 1 1 d . . .
C21 C 0.32443(15) 0.52980(16) 0.1642(3) 0.0461(7) Uani 1 1 d . . .
H21 H 0.3618 0.5392 0.1288 0.055 Uiso 1 1 calc R . .
C11 C 0.26689(15) 0.50983(15) 0.1226(2) 0.0421(7) Uani 1 1 d . . .
C33 C 0.21186(16) 0.41728(15) 0.5076(2) 0.0435(7) Uani 1 1 d . . .
C43 C 0.25050(18) 0.27782(15) 0.3424(3) 0.0512(8) Uani 1 1 d . . .
C22 C 0.14848(13) 0.53186(13) 0.3586(2) 0.0359(6) Uani 1 1 d . . .
C23 C 0.22030(18) 0.35178(15) 0.4957(3) 0.0503(8) Uani 1 1 d . . .
H23 H 0.2169 0.3207 0.5458 0.060 Uiso 1 1 calc R . .
C13 C 0.23489(15) 0.34113(14) 0.3944(2) 0.0425(7) Uani 1 1 d . . .
C91 C 0.3434(2) 0.61059(19) 0.4044(3) 0.0632(10) Uani 1 1 d . . .
H91A H 0.3302 0.6434 0.3581 0.095 Uiso 1 1 calc R . .
H91B H 0.3782 0.6263 0.4451 0.095 Uiso 1 1 calc R . .
H91C H 0.3080 0.5992 0.4470 0.095 Uiso 1 1 calc R . .
C111 C 0.42757(17) 0.5689(2) 0.2927(4) 0.0718(11) Uani 1 1 d . . .
H11A H 0.4410 0.5335 0.2517 0.108 Uiso 1 1 calc R . .
H11B H 0.4601 0.5782 0.3418 0.108 Uiso 1 1 calc R . .
H11C H 0.4209 0.6060 0.2510 0.108 Uiso 1 1 calc R . .
C41 C 0.25211(18) 0.49865(19) 0.0117(3) 0.0566(9) Uani 1 1 d . . .
C63 C 0.1889(2) 0.2366(2) 0.3438(5) 0.0840(14) Uani 1 1 d . . .
H63A H 0.1969 0.1965 0.3104 0.126 Uiso 1 1 calc R . .
H63B H 0.1551 0.2591 0.3095 0.126 Uiso 1 1 calc R . .
H63C H 0.1763 0.2286 0.4122 0.126 Uiso 1 1 calc R . .
C51 C 0.1823(2) 0.5155(3) -0.0103(3) 0.0834(14) Uani 1 1 d . . .
H51A H 0.1548 0.4929 0.0357 0.125 Uiso 1 1 calc R . .
H51B H 0.1719 0.5033 -0.0782 0.125 Uiso 1 1 calc R . .
H51C H 0.1761 0.5609 -0.0024 0.125 Uiso 1 1 calc R . .
C71 C 0.2943(3) 0.5421(3) -0.0527(4) 0.0974(18) Uani 1 1 d . . .
H71A H 0.2806 0.5858 -0.0450 0.146 Uiso 1 1 calc R . .
H71B H 0.2906 0.5297 -0.1221 0.146 Uiso 1 1 calc R . .
H71C H 0.3382 0.5381 -0.0315 0.146 Uiso 1 1 calc R . .
C73 C 0.3024(3) 0.2439(2) 0.4026(5) 0.0955(19) Uani 1 1 d . . .
H73A H 0.3116 0.2031 0.3722 0.143 Uiso 1 1 calc R . .
H73B H 0.2878 0.2375 0.4705 0.143 Uiso 1 1 calc R . .
H73C H 0.3406 0.2697 0.4032 0.143 Uiso 1 1 calc R . .
C61 C 0.2649(3) 0.4300(3) -0.0134(4) 0.0928(16) Uani 1 1 d . . .
H61A H 0.3065 0.4180 0.0112 0.139 Uiso 1 1 calc R . .
H61B H 0.2635 0.4244 -0.0852 0.139 Uiso 1 1 calc R . .
H61C H 0.2328 0.4034 0.0175 0.139 Uiso 1 1 calc R . .
C113 C 0.1937(4) 0.4056(3) 0.6894(3) 0.111(2) Uani 1 1 d . . .
H11D H 0.1864 0.4277 0.7519 0.167 Uiso 1 1 calc R . .
H11E H 0.2337 0.3829 0.6928 0.167 Uiso 1 1 calc R . .
H11F H 0.1594 0.3757 0.6776 0.167 Uiso 1 1 calc R . .
C53 C 0.2714(2) 0.2889(2) 0.2347(4) 0.0802(13) Uani 1 1 d . . .
H53A H 0.3115 0.3116 0.2341 0.120 Uiso 1 1 calc R . .
H53B H 0.2395 0.3138 0.2002 0.120 Uiso 1 1 calc R . .
H53C H 0.2765 0.2483 0.2013 0.120 Uiso 1 1 calc R . .
C93 C 0.2490(4) 0.5007(3) 0.6297(4) 0.126(3) Uani 1 1 d . . .
H93A H 0.2505 0.5338 0.5794 0.190 Uiso 1 1 calc R . .
H93B H 0.2894 0.4786 0.6314 0.190 Uiso 1 1 calc R . .
H93C H 0.2408 0.5196 0.6944 0.190 Uiso 1 1 calc R . .
C103 C 0.1325(3) 0.4887(4) 0.5982(4) 0.139(3) Uani 1 1 d . . .
H10D H 0.1191 0.5010 0.6647 0.208 Uiso 1 1 calc R . .
H10E H 0.1008 0.4610 0.5688 0.208 Uiso 1 1 calc R . .
H10F H 0.1372 0.5264 0.5572 0.208 Uiso 1 1 calc R . .
S22 S 0.14437(4) 0.61176(4) 0.36311(7) 0.0516(2) Uani 1 1 d . . .
Cu2 Cu 0.0000 0.5000 0.2500 0.04275(19) Uani 1 4 d S . .
B1 B 0.5000 0.5000 0.0000 0.086(3) Uani 1 4 d SD . .
F1 F 0.4566(4) 0.4745(5) -0.0485(8) 0.341(7) Uani 1 1 d D . .

loop_
_atom_site_aniso_label
_atom_site_aniso_U_11
_atom_site_aniso_U_22
_atom_site_aniso_U_33
_atom_site_aniso_U_23
_atom_site_aniso_U_13
_atom_site_aniso_U_12
Cu1 0.0564(3) 0.0757(3) 0.0540(2) -0.0137(2) -0.0018(2) -0.0314(2)
S12 0.0380(4) 0.0383(4) 0.0529(4) 0.0000(3) -0.0085(3) 0.0012(3)
N11 0.0357(12) 0.0385(12) 0.0331(12) -0.0047(10) -0.0051(10) -0.0033(9)
N23 0.0427(13) 0.0348(12) 0.0404(14) -0.0037(10) -0.0053(11) 0.0029(10)
N13 0.0391(13) 0.0319(12) 0.0349(12) -0.0009(10) -0.0075(10) 0.0045(10)
C12 0.0375(14) 0.0304(13) 0.0343(14) 0.0002(11) -0.0077(11) -0.0022(11)
N21 0.0410(13) 0.0411(13) 0.0361(13) -0.0006(11) -0.0111(11) -0.0080(10)
C101 0.063(2) 0.075(3) 0.081(3) 0.005(2) -0.033(2) 0.007(2)
C31 0.0357(14) 0.0374(15) 0.0418(17) -0.0036(12) -0.0070(12) 0.0004(11)
C81 0.0403(16) 0.0539(18) 0.0507(18) -0.0047(15) -0.0117(14) 0.0005(13)
C83 0.075(2) 0.0463(18) 0.0374(17) 0.0011(14) -0.0020(15) 0.0124(16)
C21 0.0413(16) 0.0527(18) 0.0444(17) -0.0022(14) 0.0039(13) -0.0023(14)
C11 0.0488(17) 0.0412(16) 0.0364(15) -0.0043(12) -0.0018(13) -0.0023(13)
C33 0.0527(18) 0.0412(16) 0.0367(15) 0.0025(12) -0.0084(14) 0.0045(13)
C43 0.060(2) 0.0347(15) 0.059(2) -0.0084(14) -0.0158(17) 0.0111(14)
C22 0.0394(15) 0.0369(14) 0.0314(14) -0.0002(11) -0.0038(11) 0.0051(12)
C23 0.070(2) 0.0330(15) 0.0479(18) 0.0075(14) -0.0047(16) 0.0053(15)
C13 0.0447(16) 0.0323(15) 0.0507(18) -0.0015(13) -0.0085(14) 0.0056(12)
C91 0.065(2) 0.064(2) 0.060(2) -0.0199(18) -0.0153(19) -0.0115(18)
C111 0.0396(17) 0.099(3) 0.077(3) -0.020(3) -0.0053(19) -0.0152(18)
C41 0.062(2) 0.070(2) 0.0372(17) -0.0029(16) -0.0038(15) -0.0163(18)
C63 0.083(3) 0.055(2) 0.114(4) -0.017(2) -0.014(3) -0.008(2)
C51 0.074(3) 0.127(4) 0.049(2) 0.003(2) -0.024(2) 0.003(3)
C71 0.125(4) 0.126(4) 0.042(2) 0.007(2) 0.002(2) -0.044(4)
C73 0.099(3) 0.061(2) 0.127(4) -0.033(3) -0.057(3) 0.041(2)
C61 0.120(4) 0.096(4) 0.062(3) -0.037(3) -0.013(3) 0.011(3)
C113 0.207(7) 0.086(3) 0.041(2) 0.014(2) 0.016(3) 0.032(4)
C53 0.102(3) 0.057(2) 0.081(3) -0.023(2) 0.008(3) 0.019(2)
C93 0.192(7) 0.124(5) 0.063(3) -0.046(3) 0.015(4) -0.052(5)
C103 0.164(6) 0.206(8) 0.046(3) -0.020(3) -0.004(3) 0.121(6)
S22 0.0556(5) 0.0335(4) 0.0656(5) 0.0001(4) -0.0166(4) 0.0070(3)
Cu2 0.0371(2) 0.0371(2) 0.0541(4) 0.000 0.000 0.000
B1 0.103(5) 0.103(5) 0.051(6) 0.000 0.000 0.000
F1 0.233(7) 0.398(12) 0.393(13) -0.238(11) -0.179(8) 0.142(8)

loop_
_atom_type_symbol
_atom_type_description
_atom_type_scat_dispersion_real
_atom_type_scat_dispersion_imag
_atom_type_scat_source
C C 0.0033 0.0016 'International Tables Vol C Tables 4.2.6.8 and 6.1.1.4'
H H 0.0000 0.0000 'International Tables Vol C Tables 4.2.6.8 and 6.1.1.4'
N N 0.0061 0.0033 'International Tables Vol C Tables 4.2.6.8 and 6.1.1.4'
S S 0.1246 0.1234 'International Tables Vol C Tables 4.2.6.8 and 6.1.1.4'
Cu Cu 0.3201 1.2651 'International Tables Vol C Tables 4.2.6.8 and 6.1.1.4'
B B 0.0013 0.0007 'International Tables Vol C Tables 4.2.6.8 and 6.1.1.4'
F F 0.0171 0.0103 'International Tables Vol C Tables 4.2.6.8 and 6.1.1.4'

loop_
_geom_angle_atom_site_label_1
_geom_angle_atom_site_label_2
_geom_angle_atom_site_label_3
_geom_angle
_geom_angle_site_symmetry_1
_geom_angle_site_symmetry_3
_geom_angle_publ_flag
N21 Cu1 S22 139.88(8) . 7_455 ?
N21 Cu1 S12 106.73(8) . . ?
S22 Cu1 S12 113.40(3) 7_455 . ?
C22 S12 Cu1 86.49(10) . . ?
C22 S12 Cu2 120.16(10) . . ?
Cu1 S12 Cu2 96.13(3) . . ?
N21 N11 C31 110.9(2) . . ?
N21 N11 C12 118.1(2) . . ?
C31 N11 C12 131.0(2) . . ?
C13 N23 N13 105.4(2) . . ?
N23 N13 C33 113.0(2) . . ?
N23 N13 C12 116.4(2) . . ?
C33 N13 C12 130.5(2) . . ?
N11 C12 N13 110.7(2) . . ?
N11 C12 C22 108.8(2) . . ?
N13 C12 C22 113.6(2) . . ?
C11 N21 N11 106.0(2) . . ?
C11 N21 Cu1 133.2(2) . . ?
N11 N21 Cu1 114.72(18) . . ?
C21 C31 N11 104.8(3) . . ?
C21 C31 C81 128.8(3) . . ?
N11 C31 C81 126.3(3) . . ?
C31 C81 C91 111.1(3) . . ?
C31 C81 C111 107.9(3) . . ?
C91 C81 C111 107.9(3) . . ?
C31 C81 C101 109.5(3) . . ?
C91 C81 C101 112.5(3) . . ?
C111 C81 C101 107.9(3) . . ?
C93 C83 C113 106.7(4) . . ?
C93 C83 C103 109.8(5) . . ?
C113 C83 C103 109.3(5) . . ?
C93 C83 C33 110.6(3) . . ?
C113 C83 C33 107.7(3) . . ?
C103 C83 C33 112.4(3) . . ?
C31 C21 C11 108.2(3) . . ?
N21 C11 C21 110.1(3) . . ?
N21 C11 C41 122.5(3) . . ?
C21 C11 C41 127.4(3) . . ?
N13 C33 C23 104.1(3) . . ?
N13 C33 C83 128.1(3) . . ?
C23 C33 C83 127.8(3) . . ?
C53 C43 C73 111.3(4) . . ?
C53 C43 C13 111.0(3) . . ?
C73 C43 C13 108.5(3) . . ?
C53 C43 C63 109.6(4) . . ?
C73 C43 C63 109.1(4) . . ?
C13 C43 C63 107.4(3) . . ?
C12 C22 S22 111.30(19) . . ?
C12 C22 S12 117.48(19) . . ?
S22 C22 S12 131.19(18) . . ?
C33 C23 C13 107.1(3) . . ?
N23 C13 C23 110.4(3) . . ?
N23 C13 C43 121.3(3) . . ?
C23 C13 C43 128.3(3) . . ?
C61 C41 C11 109.1(3) . . ?
C61 C41 C71 109.9(4) . . ?
C11 C41 C71 109.6(3) . . ?
C61 C41 C51 110.4(4) . . ?
C11 C41 C51 110.1(3) . . ?
C71 C41 C51 107.8(4) . . ?
C22 S22 Cu1 113.73(10) . 8 ?
S12 Cu2 S12 116.23(4) 8 7_455 ?
S12 Cu2 S12 106.20(2) 8 . ?
S12 Cu2 S12 106.20(2) 7_455 . ?
S12 Cu2 S12 106.20(2) 8 2_565 ?
S12 Cu2 S12 106.20(2) 7_455 2_565 ?
S12 Cu2 S12 116.23(4) . 2_565 ?
F1 B1 F1 116.9(12) 2_665 . ?
F1 B1 F1 105.9(6) 2_665 3_565 ?
F1 B1 F1 105.9(6) . 3_565 ?
F1 B1 F1 105.9(6) 2_665 4_655 ?
F1 B1 F1 105.9(6) . 4_655 ?
F1 B1 F1 116.9(12) 3_565 4_655 ?

loop_
_geom_bond_atom_site_label_1
_geom_bond_atom_site_label_2
_geom_bond_distance
_geom_bond_site_symmetry_2
_geom_bond_publ_flag
Cu1 N21 1.970(2) . ?
Cu1 S22 2.1633(9) 7_455 ?
Cu1 S12 2.2925(10) . ?
S12 C22 1.684(3) . ?
S12 Cu2 2.3106(8) . ?
N11 N21 1.376(3) . ?
N11 C31 1.378(4) . ?
N11 C12 1.449(4) . ?
N23 C13 1.318(4) . ?
N23 N13 1.353(3) . ?
N13 C33 1.361(4) . ?
N13 C12 1.468(4) . ?
C12 C22 1.554(4) . ?
N21 C11 1.326(4) . ?
C101 C81 1.544(5) . ?
C31 C21 1.373(4) . ?
C31 C81 1.510(4) . ?
C81 C91 1.518(5) . ?
C81 C111 1.518(5) . ?
C83 C93 1.511(7) . ?
C83 C113 1.511(6) . ?
C83 C103 1.514(6) . ?
C83 C33 1.528(5) . ?
C21 C11 1.384(4) . ?
C11 C41 1.521(5) . ?
C33 C23 1.385(4) . ?
C43 C53 1.513(6) . ?
C43 C73 1.518(5) . ?
C43 C13 1.523(4) . ?
C43 C63 1.544(6) . ?
C22 S22 1.667(3) . ?
C23 C13 1.396(5) . ?
C41 C61 1.492(6) . ?
C41 C71 1.523(6) . ?
C41 C51 1.525(6) . ?
S22 Cu1 2.1633(9) 8 ?
Cu2 S12 2.3106(8) 8 ?
Cu2 S12 2.3106(8) 7_455 ?
Cu2 S12 2.3106(8) 2_565 ?
B1 F1 1.231(6) 2_665 ?
B1 F1 1.231(6) . ?
B1 F1 1.231(6) 3_565 ?
B1 F1 1.231(6) 4_655 ?
